data_7207984
loop_
_publ_author_name
'Sun, Jiayin'
'Zhang, Daojun'
'Wang, Li'
'Cao, Yu'
'Li, Da'
'Zhang, Liying'
'Song, Wei'
'Fan, Yong'
'Xu, Jianing'

_publ_section_title
;
 Two novel lead(ii)-tetrazolate frameworks based on cubane [Pb4(OH)4]4+
 clusters trapping long lifetime luminescence emission
;
_journal_issue 11
_journal_name_full CrystEngComm
_journal_page_first 3982
_journal_paper_doi 10.1039/c2ce25078k
_journal_volume 14
_journal_year 2012
_chemical_formula_moiety 'C16 H8 N16 O6 Pb4 '
_chemical_formula_sum 'C16 H8 N16 O6 Pb4'
_chemical_formula_weight 1349.14
_chemical_name_systematic
;
?
;
_space_group_IT_number 29
_symmetry_cell_setting orthorhombic
_symmetry_space_group_name_Hall 'P 2c -2ac'
_symmetry_space_group_name_H-M 'P c a 21'
_atom_sites_solution_hydrogens geom
_atom_sites_solution_primary direct
_atom_sites_solution_secondary difmap
_audit_creation_method SHELXL-97
_cell_angle_alpha 90.00
_cell_angle_beta 90.00
_cell_angle_gamma 90.00
_cell_formula_units_Z 4
_cell_length_a 25.361(5)
_cell_length_b 7.8374(16)
_cell_length_c 12.844(3)
_cell_measurement_temperature 293(2)
_cell_measurement_theta_max 27.46
_cell_measurement_theta_min 2.61
_cell_volume 2552.9(9)
_computing_cell_refinement 'SAINT-Plus (Bruker, 2003)'
_computing_data_collection 'SMART (Bruker, 1997-2002)'
_computing_data_reduction SAINT-Plus
_computing_molecular_graphics SHELXTL
_computing_publication_material SHELXTL
_computing_structure_refinement 'SHELXTL-97 (Sheldrick, 1997)'
_computing_structure_solution 'SHELXS-97 (Sheldrick, 1990)'
_diffrn_ambient_temperature 293(2)
_diffrn_measured_fraction_theta_full 0.998
_diffrn_measured_fraction_theta_max 0.998
_diffrn_measurement_device_type 'Bruker AXS SMART APEX CCD'
_diffrn_measurement_method \w
_diffrn_radiation_monochromator graphite
_diffrn_radiation_source 'fine-focus sealed tube'
_diffrn_radiation_type MoK\a
_diffrn_radiation_wavelength 0.71073
_diffrn_reflns_av_R_equivalents 0.0756
_diffrn_reflns_av_sigmaI/netI 0.0612
_diffrn_reflns_limit_h_max 32
_diffrn_reflns_limit_h_min -32
_diffrn_reflns_limit_k_max 10
_diffrn_reflns_limit_k_min -10
_diffrn_reflns_limit_l_max 16
_diffrn_reflns_limit_l_min -14
_diffrn_reflns_number 24202
_diffrn_reflns_theta_full 27.46
_diffrn_reflns_theta_max 27.46
_diffrn_reflns_theta_min 3.06
_exptl_absorpt_coefficient_mu 26.369
_exptl_absorpt_correction_type none
_exptl_absorpt_process_details none
_exptl_crystal_colour colorless
_exptl_crystal_density_diffrn 3.510
_exptl_crystal_density_method 'not measured'
_exptl_crystal_description block
_exptl_crystal_F_000 2368
_exptl_crystal_size_max 0.24
_exptl_crystal_size_mid 0.23
_exptl_crystal_size_min 0.23
_refine_diff_density_max 1.248
_refine_diff_density_min -1.485
_refine_diff_density_rms 0.218
_refine_ls_abs_structure_details 'Flack H D (1983), Acta Cryst. A39, 876-881'
_refine_ls_abs_structure_Flack 0.000(11)
_refine_ls_extinction_method none
_refine_ls_goodness_of_fit_ref 1.044
_refine_ls_hydrogen_treatment constr
_refine_ls_matrix_type full
_refine_ls_number_parameters 379
_refine_ls_number_reflns 5382
_refine_ls_number_restraints 1
_refine_ls_restrained_S_all 1.044
_refine_ls_R_factor_all 0.0341
_refine_ls_R_factor_gt 0.0306
_refine_ls_shift/su_max 0.001
_refine_ls_shift/su_mean 0.000
_refine_ls_structure_factor_coef Fsqd
_refine_ls_weighting_details 'calc w=1/[\s^2^(Fo^2^)+(0.0149P)^2^+7.3682P] where P=(Fo^2^+2Fc^2^)/3'
_refine_ls_weighting_scheme calc
_refine_ls_wR_factor_gt 0.0643
_refine_ls_wR_factor_ref 0.0659
_reflns_number_gt 5050
_reflns_number_total 5382
_reflns_threshold_expression >2sigma(I)
_cod_data_source_file c2ce25078k.txt
_cod_data_source_block 1
_cod_original_sg_symbol_Hall 'P 2c -2ac '
_cod_original_sg_symbol_H-M 'P c a 21 '
_cod_database_code 7207984

loop_
_symmetry_equiv_pos_as_xyz
'x, y, z'
'-x, -y, z+1/2'
'x+1/2, -y, z'
'-x+1/2, y, z+1/2'

loop_
_atom_site_label
_atom_site_type_symbol
_atom_site_fract_x
_atom_site_fract_y
_atom_site_fract_z
_atom_site_U_iso_or_equiv
_atom_site_adp_type
_atom_site_occupancy
_atom_site_symmetry_multiplicity
_atom_site_calc_flag
_atom_site_refinement_flags
O6 O 0.3533(3) 0.5691(14) 0.7887(7) 0.046(2) Uani 1 1 d .
C8 C 0.1898(4) 1.0707(14) 0.5586(8) 0.024(2) Uani 1 1 d .
C4 C 0.1018(4) 1.2026(15) 0.5734(9) 0.025(2) Uani 1 1 d .
H4 H 0.0964 1.1852 0.5026 0.030 Uiso 1 1 calc R
C3 C 0.1504(3) 1.1503(13) 0.6191(9) 0.0179(18) Uani 1 1 d .
C2 C 0.1576(4) 1.1911(15) 0.7253(8) 0.023(2) Uani 1 1 d .
H2 H 0.1896 1.1643 0.7567 0.027 Uiso 1 1 calc R
C16 C 0.2732(3) 0.5077(15) 0.0363(8) 0.024(2) Uani 1 1 d .
C12 C 0.3098(3) 0.5961(14) 0.1060(9) 0.023(2) Uani 1 1 d .
C11 C 0.3632(4) 0.6191(15) 0.0764(8) 0.025(2) Uani 1 1 d .
H11 H 0.3751 0.5769 0.0129 0.030 Uiso 1 1 calc R
C13 C 0.2947(4) 0.6481(18) 0.2023(9) 0.036(3) Uani 1 1 d .
H13 H 0.2602 0.6291 0.2242 0.043 Uiso 1 1 calc R
C14 C 0.3305(4) 0.7306(15) 0.2694(8) 0.025(2) Uani 1 1 d .
H14 H 0.3193 0.7680 0.3344 0.030 Uiso 1 1 calc R
C9 C 0.3820(4) 0.7563(14) 0.2398(8) 0.022(2) Uani 1 1 d .
C10 C 0.3972(4) 0.7030(16) 0.1410(9) 0.029(3) Uani 1 1 d .
H10 H 0.4313 0.7252 0.1183 0.035 Uiso 1 1 calc R
C5 C 0.0624(4) 1.2786(15) 0.6319(8) 0.027(2) Uani 1 1 d .
H5 H 0.0304 1.3058 0.6008 0.033 Uiso 1 1 calc R
C6 C 0.0703(3) 1.3149(13) 0.7371(8) 0.020(2) Uani 1 1 d .
C1 C 0.1191(4) 1.2689(15) 0.7842(8) 0.023(2) Uani 1 1 d .
H1 H 0.1249 1.2912 0.8544 0.028 Uiso 1 1 calc R
C15 C 0.4199(4) 0.8378(15) 0.3103(8) 0.021(2) Uani 1 1 d .
C7 C 0.0303(4) 1.4017(15) 0.7981(8) 0.023(2) Uani 1 1 d .
O5 O 0.4139(3) 0.4922(12) 0.5896(7) 0.044(2) Uani 1 1 d .
N1 N 0.1821(3) 1.0057(13) 0.4633(7) 0.026(2) Uani 1 1 d .
N2 N 0.2280(3) 0.9309(13) 0.4353(7) 0.027(2) Uani 1 1 d .
N3 N 0.2639(3) 0.9591(15) 0.5103(7) 0.034(2) Uani 1 1 d .
N4 N 0.2406(3) 1.0453(13) 0.5874(7) 0.029(2) Uani 1 1 d .
N5 N -0.0161(3) 1.4569(13) 0.7586(7) 0.028(2) Uani 1 1 d .
N6 N -0.0407(3) 1.5232(13) 0.8433(8) 0.031(2) Uani 1 1 d .
N7 N -0.0127(4) 1.5086(16) 0.9237(8) 0.040(3) Uani 1 1 d .
N8 N 0.0328(4) 1.4332(16) 0.9013(8) 0.037(3) Uani 1 1 d .
N9 N 0.4693(3) 0.8932(13) 0.2787(7) 0.028(2) Uani 1 1 d .
N10 N 0.4902(3) 0.9675(13) 0.3647(7) 0.027(2) Uani 1 1 d .
N11 N 0.4565(3) 0.9560(14) 0.4399(7) 0.031(2) Uani 1 1 d .
N12 N 0.4127(3) 0.8759(14) 0.4104(7) 0.030(2) Uani 1 1 d .
N13 N 0.2845(3) 0.4615(15) -0.0607(7) 0.032(2) Uani 1 1 d .
N14 N 0.2421(4) 0.3783(13) -0.0972(8) 0.033(2) Uani 1 1 d .
N15 N 0.2066(3) 0.3728(14) -0.0249(8) 0.035(2) Uani 1 1 d .
N16 N 0.2248(3) 0.4563(17) 0.0600(7) 0.041(3) Uani 1 1 d .
O1 O 0.3256(3) 0.9198(9) 0.7413(5) 0.0224(16) Uani 1 1 d .
O2 O 0.4026(2) 1.1706(10) 0.7759(6) 0.0218(15) Uani 1 1 d .
O3 O 0.4306(2) 0.8712(9) 0.6712(6) 0.0212(15) Uani 1 1 d .
O4 O 0.3637(2) 1.1096(9) 0.5765(5) 0.0202(15) Uani 1 1 d .
Pb1 Pb 0.350566(13) 0.79167(6) 0.57610(3) 0.02365(10) Uani 1 1 d .
Pb2 Pb 0.310604(15) 1.21572(6) 0.71046(3) 0.02752(10) Uani 1 1 d .
Pb3 Pb 0.453418(14) 1.14531(6) 0.61743(3) 0.02288(9) Uani 1 1 d .
Pb4 Pb 0.400383(14) 0.89968(5) 0.84895(3) 0.02156(9) Uani 1 1 d .

loop_
_atom_site_aniso_label
_atom_site_aniso_U_11
_atom_site_aniso_U_22
_atom_site_aniso_U_33
_atom_site_aniso_U_23
_atom_site_aniso_U_13
_atom_site_aniso_U_12
O6 0.043(5) 0.053(7) 0.041(5) 0.010(5) 0.001(4) -0.001(4)
C8 0.024(5) 0.017(6) 0.032(6) -0.004(5) -0.003(4) -0.005(4)
C4 0.030(5) 0.028(7) 0.018(5) -0.009(5) 0.000(4) -0.002(4)
C3 0.020(4) 0.007(5) 0.027(4) 0.000(4) 0.004(5) -0.004(4)
C2 0.018(4) 0.030(7) 0.019(5) -0.003(4) -0.003(4) 0.002(4)
C16 0.019(4) 0.028(7) 0.024(5) -0.004(4) -0.001(4) -0.001(4)
C12 0.020(4) 0.020(6) 0.030(6) 0.000(5) 0.000(4) 0.006(4)
C11 0.019(4) 0.035(7) 0.022(5) -0.008(5) 0.009(4) -0.001(4)
C13 0.020(5) 0.055(9) 0.033(6) -0.016(6) -0.008(5) -0.002(5)
C14 0.024(5) 0.035(7) 0.016(5) 0.000(4) 0.008(4) 0.002(4)
C9 0.021(4) 0.021(6) 0.023(5) 0.002(4) -0.001(4) 0.003(4)
C10 0.019(4) 0.034(8) 0.035(7) 0.009(5) 0.005(4) -0.003(4)
C5 0.025(5) 0.032(7) 0.024(6) -0.005(5) -0.004(4) -0.001(4)
C6 0.020(4) 0.011(5) 0.029(6) 0.003(4) -0.006(4) -0.002(4)
C1 0.023(5) 0.026(7) 0.021(5) 0.014(4) -0.011(4) 0.001(4)
C15 0.018(4) 0.021(6) 0.024(5) -0.001(4) -0.004(4) 0.004(4)
C7 0.028(5) 0.025(7) 0.015(5) -0.001(4) 0.000(4) 0.004(4)
O5 0.052(5) 0.034(6) 0.046(5) -0.010(4) 0.002(4) 0.010(4)
N1 0.016(4) 0.029(6) 0.033(5) -0.011(4) -0.008(3) 0.004(3)
N2 0.018(4) 0.031(6) 0.033(5) -0.007(4) -0.009(4) 0.004(4)
N3 0.018(4) 0.045(7) 0.039(6) -0.011(5) -0.011(4) 0.008(4)
N4 0.021(4) 0.037(6) 0.027(5) -0.009(4) 0.002(4) 0.005(4)
N5 0.022(4) 0.031(6) 0.031(5) -0.005(4) -0.002(4) 0.002(4)
N6 0.032(4) 0.023(6) 0.037(5) -0.004(5) 0.008(4) 0.000(4)
N7 0.042(6) 0.047(8) 0.032(6) -0.002(5) 0.004(5) 0.005(5)
N8 0.036(5) 0.046(8) 0.029(5) -0.013(5) -0.002(4) 0.016(5)
N9 0.023(4) 0.036(7) 0.025(4) -0.004(4) 0.007(4) -0.002(4)
N10 0.021(4) 0.032(6) 0.029(5) -0.009(4) -0.002(4) -0.001(4)
N11 0.031(4) 0.033(6) 0.029(5) -0.019(4) 0.008(4) -0.007(4)
N12 0.019(4) 0.043(7) 0.028(5) -0.011(4) 0.001(4) -0.003(4)
N13 0.031(5) 0.038(7) 0.027(5) 0.000(5) -0.008(4) -0.008(4)
N14 0.032(4) 0.027(6) 0.039(5) -0.009(4) -0.002(4) -0.001(4)
N15 0.026(4) 0.042(7) 0.035(5) -0.006(5) -0.004(4) -0.009(4)
N16 0.028(4) 0.075(9) 0.021(5) -0.005(5) 0.003(4) -0.017(5)
O1 0.019(3) 0.024(5) 0.025(4) -0.002(3) 0.000(3) -0.003(3)
O2 0.020(3) 0.015(4) 0.030(4) -0.001(3) 0.000(3) -0.003(3)
O3 0.020(3) 0.016(4) 0.028(4) -0.003(3) 0.000(3) 0.003(3)
O4 0.016(3) 0.023(4) 0.022(3) -0.005(3) 0.002(3) -0.004(2)
Pb1 0.01954(16) 0.0226(2) 0.02883(19) -0.00915(18) -0.00242(16) -0.00127(15)
Pb2 0.02791(18) 0.0266(3) 0.0281(2) -0.00944(19) -0.00613(17) 0.01121(16)
Pb3 0.02130(16) 0.0253(2) 0.02204(17) 0.00107(18) 0.00020(15) -0.00757(15)
Pb4 0.02533(16) 0.0203(2) 0.01899(16) 0.00335(17) -0.00256(15) 0.00146(15)

loop_
_atom_type_symbol
_atom_type_description
_atom_type_scat_dispersion_real
_atom_type_scat_dispersion_imag
_atom_type_scat_source
C C 0.0033 0.0016 'International Tables Vol C Tables 4.2.6.8 and 6.1.1.4'
H H 0.0000 0.0000 'International Tables Vol C Tables 4.2.6.8 and 6.1.1.4'
N N 0.0061 0.0033 'International Tables Vol C Tables 4.2.6.8 and 6.1.1.4'
O O 0.0106 0.0060 'International Tables Vol C Tables 4.2.6.8 and 6.1.1.4'
Pb Pb -3.3944 10.1111 'International Tables Vol C Tables 4.2.6.8 and 6.1.1.4'

loop_
_geom_angle_atom_site_label_1
_geom_angle_atom_site_label_2
_geom_angle_atom_site_label_3
_geom_angle
_geom_angle_site_symmetry_3
N1 C8 N4 109.3(9) .
N1 C8 C3 124.6(9) .
N4 C8 C3 126.1(9) .
C5 C4 C3 121.6(10) .
C8 C3 C2 122.7(9) .
C8 C3 C4 120.8(10) .
C2 C3 C4 116.4(9) .
C1 C2 C3 122.6(9) .
N16 C16 N13 109.4(9) .
N16 C16 C12 126.1(10) .
N13 C16 C12 124.4(9) .
C13 C12 C11 118.5(10) .
C13 C12 C16 121.3(9) .
C11 C12 C16 120.1(9) .
C10 C11 C12 120.0(10) .
C12 C13 C14 120.8(10) .
C9 C14 C13 120.7(10) .
C14 C9 C10 118.2(9) .
C14 C9 C15 121.0(9) .
C10 C9 C15 120.8(9) .
C11 C10 C9 121.7(9) .
C4 C5 C6 120.7(10) .
C5 C6 C1 119.0(10) .
C5 C6 C7 121.2(9) .
C1 C6 C7 119.8(9) .
C2 C1 C6 119.7(9) .
N12 C15 N9 109.7(9) .
N12 C15 C9 127.0(9) .
N9 C15 C9 123.3(9) .
N8 C7 N5 110.5(9) .
N8 C7 C6 125.7(9) .
N5 C7 C6 123.7(9) .
C8 N1 N2 106.4(8) .
C8 N1 Pb4 136.9(6) 4_554
N2 N1 Pb4 113.0(6) 4_554
N3 N2 N1 108.7(8) .
N4 N3 N2 108.4(7) .
N4 N3 Pb1 112.0(6) .
N2 N3 Pb1 134.1(8) .
N3 N4 C8 107.0(8) .
N3 N4 Pb2 113.0(6) .
C8 N4 Pb2 134.8(7) .
C7 N5 N6 102.8(8) .
N7 N6 N5 111.4(8) .
N6 N7 N8 110.6(10) .
N7 N8 C7 104.7(9) .
N10 N9 C15 104.4(8) .
N11 N10 N9 108.8(7) .
N10 N11 N12 111.8(8) .
N10 N11 Pb3 127.4(7) .
N12 N11 Pb3 118.1(6) .
C15 N12 N11 105.4(8) .
C15 N12 Pb1 141.1(8) .
N11 N12 Pb1 111.9(6) .
C16 N13 N14 106.6(9) .
N15 N14 N13 108.9(9) .
N14 N15 N16 108.9(8) .
C16 N16 N15 106.1(9) .
Pb4 O1 Pb2 107.0(3) .
Pb4 O1 Pb1 106.0(3) .
Pb2 O1 Pb1 107.4(3) .
Pb4 O2 Pb3 106.1(3) .
Pb4 O2 Pb2 104.0(3) .
Pb3 O2 Pb2 103.1(3) .
Pb3 O3 Pb4 105.9(3) .
Pb3 O3 Pb1 107.0(3) .
Pb4 O3 Pb1 103.4(2) .
Pb2 O4 Pb3 110.5(3) .
Pb2 O4 Pb1 106.1(3) .
Pb3 O4 Pb1 104.3(3) .
O1 Pb1 O3 71.0(2) .
O1 Pb1 O4 67.9(2) .
O3 Pb1 O4 68.7(2) .
O1 Pb1 N3 82.0(3) .
O3 Pb1 N3 135.1(3) .
O4 Pb1 N3 68.0(3) .
O1 Pb1 N12 137.0(3) .
O3 Pb1 N12 81.3(2) .
O4 Pb1 N12 71.7(3) .
N3 Pb1 N12 96.2(3) .
O4 Pb2 O1 71.6(2) .
O4 Pb2 O2 70.2(2) .
O1 Pb2 O2 70.0(2) .
O4 Pb2 N4 76.9(2) .
O1 Pb2 N4 74.0(3) .
O2 Pb2 N4 137.0(3) .
O3 Pb3 O4 73.5(2) .
O3 Pb3 O2 72.2(3) .
O4 Pb3 O2 71.5(2) .
O3 Pb3 N11 75.7(3) .
O4 Pb3 N11 77.1(2) .
O2 Pb3 N11 140.0(3) .
O2 Pb4 O1 73.8(2) .
O2 Pb4 O3 72.3(3) .
O1 Pb4 O3 72.9(2) .
O2 Pb4 N1 87.5(3) 4
O1 Pb4 N1 70.9(2) 4
O3 Pb4 N1 142.3(2) 4

loop_
_geom_bond_atom_site_label_1
_geom_bond_atom_site_label_2
_geom_bond_distance
_geom_bond_site_symmetry_2
C8 N1 1.341(13) .
C8 N4 1.355(12) .
C8 C3 1.412(14) .
C4 C5 1.385(15) .
C4 C3 1.426(14) .
C3 C2 1.412(14) .
C2 C1 1.377(15) .
C16 N16 1.327(12) .
C16 N13 1.329(13) .
C16 C12 1.465(14) .
C12 C13 1.357(16) .
C12 C11 1.418(12) .
C11 C10 1.365(15) .
C13 C14 1.410(15) .
C14 C9 1.373(13) .
C9 C10 1.390(15) .
C9 C15 1.468(14) .
C5 C6 1.395(14) .
C6 C1 1.424(13) .
C6 C7 1.451(14) .
C15 N12 1.333(13) .
C15 N9 1.387(13) .
C7 N8 1.349(13) .
C7 N5 1.353(13) .
N1 N2 1.352(12) .
N1 Pb4 2.688(8) 4_554
N2 N3 1.343(12) .
N3 N4 1.335(13) .
N3 Pb1 2.697(9) .
N4 Pb2 2.727(8) .
N5 N6 1.358(13) .
N6 N7 1.257(13) .
N7 N8 1.329(13) .
N9 N10 1.356(12) .
N10 N11 1.291(12) .
N11 N12 1.333(12) .
N11 Pb3 2.721(9) .
N12 Pb1 2.729(9) .
N13 N14 1.343(13) .
N14 N15 1.294(13) .
N15 N16 1.353(14) .
O1 Pb4 2.352(7) .
O1 Pb2 2.384(7) .
O1 Pb1 2.431(7) .
O2 Pb4 2.322(8) .
O2 Pb3 2.417(7) .
O2 Pb2 2.504(6) .
O3 Pb3 2.330(7) .
O3 Pb4 2.418(7) .
O3 Pb1 2.449(6) .
O4 Pb2 2.338(7) .
O4 Pb3 2.353(6) .
O4 Pb1 2.513(7) .
Pb4 N1 2.688(8) 4
